data_7202952
loop_
_publ_author_name
'Mahmoudi, Ghodrat'
'Morsali, Ali'

_publ_section_title
;
 Counter-ion influence on the coordination mode of the
 2,5-bis(4-pyridyl)-1,3,4-oxadiazole (bpo) ligand in mercury(ii)
 coordination polymers, [Hg(bpo)nX2]: X = I--, Br--, SCN--, N3-- and
 NO2--; spectroscopic, thermal, fluorescence and structural studies
;
_journal_issue 11
_journal_name_full CrystEngComm
_journal_page_first 1062
_journal_paper_doi 10.1039/b707228g
_journal_volume 9
_journal_year 2007
_chemical_formula_sum 'C12 H8 Hg2 I4 N4 O'
_chemical_formula_weight 1133.00
_chemical_name_systematic
;
?
;
_space_group_IT_number 14
_symmetry_cell_setting monoclinic
_symmetry_space_group_name_Hall '-P 2ybc'
_symmetry_space_group_name_H-M 'P 1 21/c 1'
_atom_sites_solution_hydrogens geom
_atom_sites_solution_primary direct
_atom_sites_solution_secondary difmap
_audit_creation_method SHELXL-97
_cell_angle_alpha 90.00
_cell_angle_beta 100.226(2)
_cell_angle_gamma 90.00
_cell_formula_units_Z 4
_cell_length_a 11.4448(10)
_cell_length_b 22.0985(19)
_cell_length_c 8.4069(7)
_cell_measurement_temperature 298(2)
_cell_volume 2092.4(3)
_computing_molecular_graphics 'SHELXTL 6.14'
_computing_publication_material 'SHELXTL 6.14'
_computing_structure_refinement 'SHELXTL 6.14'
_computing_structure_solution 'SHELXTL 6.14 (Bruker, 2000-2003)'
_diffrn_ambient_temperature 298(2)
_diffrn_measured_fraction_theta_full 0.997
_diffrn_measured_fraction_theta_max 0.997
_diffrn_measurement_device_type 'Bruker AXS SMART APEX CCD diffractometer'
_diffrn_measurement_method '\w scans'
_diffrn_radiation_monochromator graphite
_diffrn_radiation_source 'fine-focus sealed tube'
_diffrn_radiation_type MoK\a
_diffrn_radiation_wavelength 0.71073
_diffrn_reflns_av_R_equivalents 0.0446
_diffrn_reflns_av_sigmaI/netI 0.0532
_diffrn_reflns_limit_h_max 13
_diffrn_reflns_limit_h_min -12
_diffrn_reflns_limit_k_max 26
_diffrn_reflns_limit_k_min -25
_diffrn_reflns_limit_l_max 9
_diffrn_reflns_limit_l_min -10
_diffrn_reflns_number 11121
_diffrn_reflns_theta_full 25.30
_diffrn_reflns_theta_max 25.30
_diffrn_reflns_theta_min 1.81
_diffrn_standards_number 0
_exptl_absorpt_coefficient_mu 20.564
_exptl_absorpt_correction_T_max 0.128
_exptl_absorpt_correction_T_min 0.029
_exptl_absorpt_correction_type multi-scan
_exptl_crystal_density_diffrn 3.597
_exptl_crystal_density_method 'not measured'
_exptl_crystal_F_000 1952
_exptl_crystal_size_max 0.32
_exptl_crystal_size_mid 0.10
_exptl_crystal_size_min 0.10
_refine_diff_density_max 2.250
_refine_diff_density_min -2.149
_refine_diff_density_rms 0.286
_refine_ls_extinction_method none
_refine_ls_goodness_of_fit_ref 1.108
_refine_ls_hydrogen_treatment constr
_refine_ls_matrix_type full
_refine_ls_number_parameters 208
_refine_ls_number_reflns 3799
_refine_ls_number_restraints 0
_refine_ls_restrained_S_all 1.108
_refine_ls_R_factor_all 0.0623
_refine_ls_R_factor_gt 0.0505
_refine_ls_shift/su_max 0.001
_refine_ls_shift/su_mean 0.000
_refine_ls_structure_factor_coef Fsqd
_refine_ls_weighting_details 'calc w=1/[\s^2^(Fo^2^)+(0.0445P)^2^+11.5514P] where P=(Fo^2^+2Fc^2^)/3'
_refine_ls_weighting_scheme calc
_refine_ls_wR_factor_gt 0.1091
_refine_ls_wR_factor_ref 0.1137
_reflns_number_gt 3179
_reflns_number_total 3799
_reflns_threshold_expression I>2\s(I)
_cod_data_source_file b707228g.txt
_cod_data_source_block x
_cod_depositor_comments
;
The following automatic conversions were performed:
'_exptl_absorpt_correction_type' value 'Multi-scan' changed to
'multi-scan' according to
'/home/saulius/struct/CIF-dictionaries/cif_core.dic' dictionary named
'cif_core.dic' version 2.4.1 from 2010-06-29.

Automatic conversion script
Id: cif_fix_enum 1527 2010-12-29 10:47:43Z saulius 
;
_cod_original_sg_symbol_H-M 'P 21/c'
_cod_database_code 7202952

loop_
_symmetry_equiv_pos_as_xyz
'x, y, z'
'-x, y+1/2, -z+1/2'
'-x, -y, -z'
'x, -y-1/2, z-1/2'

loop_
_atom_site_label
_atom_site_type_symbol
_atom_site_fract_x
_atom_site_fract_y
_atom_site_fract_z
_atom_site_U_iso_or_equiv
_atom_site_adp_type
_atom_site_occupancy
_atom_site_symmetry_multiplicity
_atom_site_calc_flag
_atom_site_refinement_flags
_atom_site_disorder_assembly
_atom_site_disorder_group
Hg1 Hg 0.28484(5) 0.84993(2) 1.20923(7) 0.05019(18) Uani 1 1 d . . .
Hg2 Hg 0.63008(5) 0.79403(3) 1.24334(7) 0.0617(2) Uani 1 1 d . . .
I1 I 0.09315(10) 0.79532(5) 1.25928(15) 0.0670(3) Uani 1 1 d . . .
I2 I 0.46715(8) 0.92025(4) 1.33775(11) 0.0490(2) Uani 1 1 d . . .
I3 I 0.43032(8) 0.74730(4) 1.08456(10) 0.0461(2) Uani 1 1 d . . .
I4 I 0.79468(8) 0.79576(5) 1.50434(11) 0.0534(3) Uani 1 1 d . . .
O1 O 0.2232(7) 1.0116(4) 0.4197(9) 0.038(2) Uani 1 1 d . . .
N1 N 0.2366(10) 0.8963(5) 0.9415(13) 0.048(3) Uani 1 1 d . . .
N2 N 0.0592(12) 0.9581(5) 0.3681(14) 0.062(4) Uani 1 1 d . . .
N3 N 0.0709(12) 0.9923(5) 0.2280(13) 0.058(3) Uani 1 1 d . . .
N4 N 0.3071(10) 1.1358(4) -0.0596(13) 0.040(2) Uani 1 1 d . . .
C1 C 0.3043(14) 0.9389(6) 0.8931(15) 0.056(4) Uani 1 1 d . . .
H1 H 0.3715 0.9516 0.9645 0.067 Uiso 1 1 calc R . .
C2 C 0.2797(13) 0.9654(6) 0.7412(17) 0.054(4) Uani 1 1 d . . .
H2 H 0.3277 0.9960 0.7124 0.064 Uiso 1 1 calc R . .
C3 C 0.1821(12) 0.9452(5) 0.6343(14) 0.039(3) Uani 1 1 d . . .
C4 C 0.1146(15) 0.9005(7) 0.6807(17) 0.060(4) Uani 1 1 d . . .
H4 H 0.0493 0.8856 0.6097 0.072 Uiso 1 1 calc R . .
C5 C 0.1440(15) 0.8775(6) 0.8350(17) 0.058(4) Uani 1 1 d . . .
H5 H 0.0965 0.8472 0.8661 0.070 Uiso 1 1 calc R . .
C6 C 0.1505(12) 0.9708(5) 0.4720(16) 0.041(3) Uani 1 1 d . . .
C7 C 0.1660(13) 1.0229(5) 0.2663(14) 0.041(3) Uani 1 1 d . . .
C8 C 0.2190(11) 1.0627(5) 0.1572(14) 0.039(3) Uani 1 1 d . . .
C9 C 0.3279(13) 1.0890(6) 0.1998(15) 0.048(3) Uani 1 1 d . . .
H9 H 0.3732 1.0827 0.3018 0.057 Uiso 1 1 calc R . .
C10 C 0.3690(13) 1.1249(6) 0.0885(15) 0.048(3) Uani 1 1 d . . .
H10 H 0.4435 1.1425 0.1173 0.058 Uiso 1 1 calc R . .
C11 C 0.1990(12) 1.1105(6) -0.0947(15) 0.046(3) Uani 1 1 d . . .
H11 H 0.1543 1.1183 -0.1962 0.056 Uiso 1 1 calc R . .
C12 C 0.1505(12) 1.0751(6) 0.0048(16) 0.048(3) Uani 1 1 d . . .
H12 H 0.0745 1.0593 -0.0256 0.058 Uiso 1 1 calc R . .

loop_
_atom_site_aniso_label
_atom_site_aniso_U_11
_atom_site_aniso_U_22
_atom_site_aniso_U_33
_atom_site_aniso_U_23
_atom_site_aniso_U_13
_atom_site_aniso_U_12
Hg1 0.0413(3) 0.0574(3) 0.0525(3) 0.0128(3) 0.0100(3) -0.0036(3)
Hg2 0.0438(4) 0.0899(5) 0.0471(3) 0.0224(3) -0.0034(3) -0.0142(3)
I1 0.0435(6) 0.0695(7) 0.0928(8) 0.0105(6) 0.0255(5) -0.0059(5)
I2 0.0456(6) 0.0461(5) 0.0530(5) -0.0011(4) 0.0026(4) -0.0040(4)
I3 0.0411(5) 0.0585(5) 0.0393(5) -0.0152(4) 0.0083(4) -0.0011(4)
I4 0.0368(5) 0.0797(7) 0.0415(5) 0.0127(4) 0.0005(4) -0.0095(5)
O1 0.038(5) 0.048(5) 0.026(4) 0.005(4) 0.001(4) -0.005(4)
N1 0.057(8) 0.047(6) 0.039(6) 0.016(5) 0.004(6) -0.001(6)
N2 0.073(9) 0.063(8) 0.043(7) 0.012(6) -0.006(6) -0.018(7)
N3 0.071(9) 0.065(7) 0.033(6) 0.015(5) 0.000(6) -0.025(7)
N4 0.036(6) 0.043(6) 0.043(6) 0.001(5) 0.009(5) -0.002(5)
C1 0.062(10) 0.076(10) 0.026(7) 0.015(7) 0.000(6) -0.025(8)
C2 0.061(10) 0.047(8) 0.051(9) 0.008(6) 0.006(7) -0.017(7)
C3 0.059(9) 0.029(6) 0.030(6) 0.001(5) 0.010(6) -0.007(6)
C4 0.076(11) 0.062(9) 0.040(8) -0.003(7) 0.005(7) -0.028(8)
C5 0.075(11) 0.049(8) 0.047(9) 0.018(7) 0.000(8) -0.020(8)
C6 0.048(8) 0.034(6) 0.043(8) 0.001(6) 0.012(6) -0.007(6)
C7 0.056(9) 0.036(7) 0.032(7) 0.009(5) 0.008(6) -0.004(6)
C8 0.042(8) 0.045(7) 0.028(6) 0.001(5) 0.002(5) -0.001(6)
C9 0.055(9) 0.053(8) 0.030(7) 0.004(6) -0.006(6) -0.002(7)
C10 0.044(8) 0.068(9) 0.034(7) -0.003(6) 0.013(6) -0.010(7)
C11 0.046(9) 0.063(8) 0.028(7) 0.010(6) 0.000(6) -0.007(7)
C12 0.037(8) 0.064(9) 0.041(7) 0.011(6) 0.001(6) -0.019(7)

loop_
_atom_type_symbol
_atom_type_description
_atom_type_scat_dispersion_real
_atom_type_scat_dispersion_imag
_atom_type_scat_source
C C 0.0033 0.0016 'International Tables Vol C Tables 4.2.6.8 and 6.1.1.4'
H H 0.0000 0.0000 'International Tables Vol C Tables 4.2.6.8 and 6.1.1.4'
N N 0.0061 0.0033 'International Tables Vol C Tables 4.2.6.8 and 6.1.1.4'
O O 0.0106 0.0060 'International Tables Vol C Tables 4.2.6.8 and 6.1.1.4'
I I -0.4742 1.8119 'International Tables Vol C Tables 4.2.6.8 and 6.1.1.4'
Hg Hg -2.3894 9.2266 'International Tables Vol C Tables 4.2.6.8 and 6.1.1.4'

loop_
_geom_angle_atom_site_label_1
_geom_angle_atom_site_label_2
_geom_angle_atom_site_label_3
_geom_angle
_geom_angle_site_symmetry_1
_geom_angle_site_symmetry_3
_geom_angle_publ_flag
N1 Hg1 I1 106.5(3) . . ?
N1 Hg1 I2 99.3(3) . . ?
I1 Hg1 I2 145.55(4) . . ?
N1 Hg1 I3 92.4(3) . . ?
I1 Hg1 I3 103.53(3) . . ?
I2 Hg1 I3 97.72(3) . . ?
N4 Hg2 I4 106.1(3) 3_676 . ?
N4 Hg2 I3 105.1(3) 3_676 . ?
I4 Hg2 I3 148.77(4) . . ?
Hg2 I3 Hg1 90.67(3) . . ?
C6 O1 C7 102.1(10) . . ?
C5 N1 C1 117.0(11) . . ?
C5 N1 Hg1 120.8(9) . . ?
C1 N1 Hg1 122.0(9) . . ?
C6 N2 N3 105.3(11) . . ?
C7 N3 N2 106.0(11) . . ?
C10 N4 C11 116.3(11) . . ?
C10 N4 Hg2 123.2(9) . 3_676 ?
C11 N4 Hg2 120.0(8) . 3_676 ?
N1 C1 C2 123.1(13) . . ?
N1 C1 H1 118.4 . . ?
C2 C1 H1 118.4 . . ?
C3 C2 C1 118.2(13) . . ?
C3 C2 H2 120.9 . . ?
C1 C2 H2 120.9 . . ?
C4 C3 C2 119.1(12) . . ?
C4 C3 C6 119.5(12) . . ?
C2 C3 C6 121.4(11) . . ?
C3 C4 C5 119.0(14) . . ?
C3 C4 H4 120.5 . . ?
C5 C4 H4 120.5 . . ?
N1 C5 C4 123.5(13) . . ?
N1 C5 H5 118.2 . . ?
C4 C5 H5 118.2 . . ?
N2 C6 O1 113.8(11) . . ?
N2 C6 C3 126.4(12) . . ?
O1 C6 C3 119.8(11) . . ?
N3 C7 O1 112.8(10) . . ?
N3 C7 C8 125.9(11) . . ?
O1 C7 C8 121.0(11) . . ?
C9 C8 C12 119.5(12) . . ?
C9 C8 C7 123.2(11) . . ?
C12 C8 C7 117.2(11) . . ?
C8 C9 C10 118.3(12) . . ?
C8 C9 H9 120.8 . . ?
C10 C9 H9 120.8 . . ?
N4 C10 C9 123.3(13) . . ?
N4 C10 H10 118.3 . . ?
C9 C10 H10 118.3 . . ?
C12 C11 N4 125.2(12) . . ?
C12 C11 H11 117.4 . . ?
N4 C11 H11 117.4 . . ?
C11 C12 C8 117.3(12) . . ?
C11 C12 H12 121.4 . . ?
C8 C12 H12 121.4 . . ?

loop_
_geom_bond_atom_site_label_1
_geom_bond_atom_site_label_2
_geom_bond_distance
_geom_bond_site_symmetry_2
_geom_bond_publ_flag
Hg1 N1 2.445(10) . ?
Hg1 I1 2.6027(12) . ?
Hg1 I2 2.6712(10) . ?
Hg1 I3 3.1038(11) . ?
Hg2 N4 2.388(10) 3_676 ?
Hg2 I4 2.6262(10) . ?
Hg2 I3 2.6442(11) . ?
O1 C6 1.352(14) . ?
O1 C7 1.362(14) . ?
N1 C5 1.327(17) . ?
N1 C1 1.328(17) . ?
N2 C6 1.269(17) . ?
N2 N3 1.425(15) . ?
N3 C7 1.273(17) . ?
N4 C10 1.341(16) . ?
N4 C11 1.342(16) . ?
N4 Hg2 2.388(10) 3_676 ?
C1 C2 1.388(18) . ?
C1 H1 0.9300 . ?
C2 C3 1.379(18) . ?
C2 H2 0.9300 . ?
C3 C4 1.353(18) . ?
C3 C6 1.462(17) . ?
C4 C5 1.378(19) . ?
C4 H4 0.9300 . ?
C5 H5 0.9300 . ?
C7 C8 1.477(17) . ?
C8 C9 1.364(18) . ?
C8 C12 1.406(16) . ?
C9 C10 1.372(18) . ?
C9 H9 0.9300 . ?
C10 H10 0.9300 . ?
C11 C12 1.337(17) . ?
C11 H11 0.9300 . ?
C12 H12 0.9300 . ?
